data_7209049
loop_
_publ_author_name
'Bezzu, C. Grazia'
'Kariuki, Benson M.'
'Helliwell, Madeleine'
'Tuna, Floriana'
'Warren, John E.'
'Allan, David R.'
'McKeown, Neil B.'

_publ_section_title
;
 In-situ coordination chemistry within cobalt-containing phthalocyanine
 nanoporous crystals
;
_journal_issue 8
_journal_name_full CrystEngComm
_journal_page_first 1545
_journal_paper_doi 10.1039/c2ce26463c
_journal_volume 15
_journal_year 2013
_chemical_formula_moiety 'C152.50 H176.50 Co N11.50 O8.50'
_chemical_formula_sum 'C152.5 H176.5 Co N11.5 O8.5'
_chemical_formula_weight 2365.48
_chemical_name_systematic
;
?
;
_space_group_IT_number 222
_symmetry_cell_setting cubic
_symmetry_space_group_name_Hall '-P 4a 2bc 3'
_symmetry_space_group_name_H-M 'P n -3 n :2'
_atom_sites_solution_hydrogens geom
_atom_sites_solution_primary direct
_atom_sites_solution_secondary difmap
_audit_creation_method SHELXL-97
_cell_angle_alpha 90.00
_cell_angle_beta 90.00
_cell_angle_gamma 90.00
_cell_formula_units_Z 12
_cell_length_a 37.3922(2)
_cell_length_b 37.3922(2)
_cell_length_c 37.3922(2)
_cell_measurement_reflns_used 8109
_cell_measurement_temperature 100(2)
_cell_measurement_theta_max 25.59
_cell_measurement_theta_min 0.75
_cell_volume 52280.9(5)
_computing_cell_refinement CrystalClear
_computing_data_collection CrystalClear
_computing_data_reduction CrystalClear
_computing_structure_refinement 'SHELXL-97 (Sheldrick, 2008)'
_computing_structure_solution 'SHELXL-97 (Sheldrick, 2008)'
_diffrn_ambient_temperature 100(2)
_diffrn_measured_fraction_theta_full 0.995
_diffrn_measured_fraction_theta_max 0.995
_diffrn_measurement_device_type 'Diamond, I19'
_diffrn_measurement_method 'Rigaku Saturn 724 CCD detector'
_diffrn_radiation_monochromator 'Double-crystal with Si 111'
_diffrn_radiation_source Synchrotron
_diffrn_radiation_type Synchrotron
_diffrn_radiation_wavelength 0.68890
_diffrn_reflns_av_R_equivalents 0.1189
_diffrn_reflns_av_sigmaI/netI 0.0320
_diffrn_reflns_limit_h_max 46
_diffrn_reflns_limit_h_min -30
_diffrn_reflns_limit_k_max 34
_diffrn_reflns_limit_k_min -46
_diffrn_reflns_limit_l_max 41
_diffrn_reflns_limit_l_min -46
_diffrn_reflns_number 204441
_diffrn_reflns_theta_full 25.59
_diffrn_reflns_theta_max 25.59
_diffrn_reflns_theta_min 0.75
_exptl_absorpt_coefficient_mu 0.146
_exptl_absorpt_correction_T_max 0.9870
_exptl_absorpt_correction_T_min 0.9870
_exptl_absorpt_correction_type empirical
_exptl_absorpt_process_details Crystalclear
_exptl_crystal_colour purple
_exptl_crystal_density_diffrn 0.902
_exptl_crystal_density_method 'not measured'
_exptl_crystal_description cube
_exptl_crystal_F_000 15204
_exptl_crystal_size_max 0.09
_exptl_crystal_size_mid 0.09
_exptl_crystal_size_min 0.09
_refine_diff_density_max 1.247
_refine_diff_density_min -0.622
_refine_diff_density_rms 0.227
_refine_ls_extinction_coef 0.0081(11)
_refine_ls_extinction_expression Fc^*^=kFc[1+0.001xFc^2^\l^3^/sin(2\q)]^-1/4^
_refine_ls_extinction_method SHELXL
_refine_ls_goodness_of_fit_ref 2.143
_refine_ls_hydrogen_treatment constr
_refine_ls_matrix_type full
_refine_ls_number_parameters 655
_refine_ls_number_reflns 8991
_refine_ls_number_restraints 1064
_refine_ls_restrained_S_all 2.088
_refine_ls_R_factor_all 0.1611
_refine_ls_R_factor_gt 0.1508
_refine_ls_shift/su_max 0.001
_refine_ls_shift/su_mean 0.000
_refine_ls_structure_factor_coef Fsqd
_refine_ls_weighting_details 'calc w=1/[\s^2^(Fo^2^)+(0.2000P)^2^+0.0000P] where P=(Fo^2^+2Fc^2^)/3'
_refine_ls_weighting_scheme calc
_refine_ls_wR_factor_gt 0.4504
_refine_ls_wR_factor_ref 0.4565
_reflns_number_gt 8109
_reflns_number_total 8991
_reflns_threshold_expression >2\s(I)
_cod_data_source_file c2ce26463c.txt
_cod_data_source_block 10colu
_cod_depositor_comments
;
The following automatic conversions were performed:

'_symmetry_cell_setting' value 'Cubic' changed to 'cubic' according
to /home/saulius/struct/CIF-dictionaries/cif_core.dic dictionary
named 'cif_core.dic' version 2.4.2 from 2011-04-26.

Automatic conversion script
Id: cif_fix_values 1891 2012-01-12 08:04:46Z andrius 
;
_cod_original_sg_symbol_H-M 'P n -3 n'
_cod_original_formula_sum 'C152.50 H176.50 Co N11.50 O8.50'
_cod_database_code 7209049

loop_
_symmetry_equiv_pos_as_xyz
'x, y, z'
'x, -y+1/2, -z+1/2'
'-x+1/2, -y+1/2, z'
'-x+1/2, y, -z+1/2'
'-y+1/2, x, z'
'y, x, -z+1/2'
'y, -x+1/2, z'
'-y+1/2, -x+1/2, -z+1/2'
'y, z, x'
'-y+1/2, -z+1/2, x'
'y, -z+1/2, -x+1/2'
'-y+1/2, z, -x+1/2'
'-z+1/2, y, x'
'-z+1/2, -y+1/2, -x+1/2'
'z, -y+1/2, x'
'z, y, -x+1/2'
'z, x, y'
'-z+1/2, x, -y+1/2'
'-z+1/2, -x+1/2, y'
'z, -x+1/2, -y+1/2'
'-x+1/2, -z+1/2, -y+1/2'
'-x+1/2, z, y'
'x, -z+1/2, y'
'x, z, -y+1/2'
'-x, -y, -z'
'-x, y-1/2, z-1/2'
'x-1/2, y-1/2, -z'
'x-1/2, -y, z-1/2'
'y-1/2, -x, -z'
'-y, -x, z-1/2'
'-y, x-1/2, -z'
'y-1/2, x-1/2, z-1/2'
'-y, -z, -x'
'y-1/2, z-1/2, -x'
'-y, z-1/2, x-1/2'
'y-1/2, -z, x-1/2'
'z-1/2, -y, -x'
'z-1/2, y-1/2, x-1/2'
'-z, y-1/2, -x'
'-z, -y, x-1/2'
'-z, -x, -y'
'z-1/2, -x, y-1/2'
'z-1/2, x-1/2, -y'
'-z, x-1/2, y-1/2'
'x-1/2, z-1/2, y-1/2'
'x-1/2, -z, -y'
'-x, z-1/2, -y'
'-x, -z, y-1/2'

loop_
_atom_site_label
_atom_site_type_symbol
_atom_site_fract_x
_atom_site_fract_y
_atom_site_fract_z
_atom_site_U_iso_or_equiv
_atom_site_adp_type
_atom_site_occupancy
_atom_site_symmetry_multiplicity
_atom_site_calc_flag
_atom_site_refinement_flags
_atom_site_disorder_assembly
_atom_site_disorder_group
C1 C 0.91482(10) 0.31474(9) 0.29519(9) 0.0326(7) Uani 1 1 d . . .
C2 C 0.91026(10) 0.32583(9) 0.33228(9) 0.0336(8) Uani 1 1 d . . .
C3 C 0.91082(10) 0.29471(9) 0.35216(9) 0.0341(8) Uani 1 1 d . . .
C4 C 0.91494(10) 0.26514(9) 0.32725(8) 0.0313(7) Uani 1 1 d . . .
C5 C 0.90298(11) 0.35900(9) 0.34821(9) 0.0354(8) Uani 1 1 d . . .
H5 H 0.9024 0.3805 0.3346 0.043 Uiso 1 1 calc R . .
C6 C 0.89663(10) 0.35890(9) 0.38459(9) 0.0344(8) Uani 1 1 d . A .
C7 C 0.89653(11) 0.32690(9) 0.40480(9) 0.0370(8) Uani 1 1 d . A .
C8 C 0.90381(9) 0.29401(6) 0.38823(7) 0.0381(8) Uani 1 1 d . . .
H8 H 0.9039 0.2723 0.4014 0.046 Uiso 1 1 calc R . .
C9 C 0.88434(9) 0.42012(6) 0.38734(7) 0.0431(17) Uani 0.731(9) 1 d PRDU A 1
C10 C 0.91311(9) 0.44366(6) 0.38708(7) 0.0562(18) Uani 0.731(9) 1 d PRDU A 1
C11 C 0.90930(9) 0.47751(6) 0.37222(7) 0.065(2) Uani 0.731(9) 1 d PRDU A 1
H11 H 0.9290 0.4936 0.3720 0.078 Uiso 0.731(9) 1 calc PR A 1
C12 C 0.87670(9) 0.48784(6) 0.35762(7) 0.070(2) Uani 0.731(9) 1 d PRDU A 1
H12 H 0.8741 0.5110 0.3475 0.084 Uiso 0.731(9) 1 calc PR A 1
C13 C 0.84793(9) 0.46431(6) 0.35788(7) 0.060(2) Uani 0.731(9) 1 d PRDU A 1
H13 H 0.8257 0.4714 0.3479 0.072 Uiso 0.731(9) 1 calc PR A 1
C14 C 0.85175(9) 0.43045(6) 0.37275(7) 0.0465(16) Uani 0.731(9) 1 d PRDU A 1
C15 C 0.9479(3) 0.4333(3) 0.4043(3) 0.073(2) Uani 0.731(9) 1 d PDU A 1
H15 H 0.9523 0.4074 0.3993 0.088 Uiso 0.731(9) 1 calc PR A 1
C16 C 0.9443(4) 0.4380(3) 0.4451(3) 0.084(3) Uani 0.731(9) 1 d PDU A 1
H16A H 0.9667 0.4311 0.4567 0.127 Uiso 0.731(9) 1 calc PR A 1
H16B H 0.9248 0.4228 0.4539 0.127 Uiso 0.731(9) 1 calc PR A 1
H16C H 0.9390 0.4631 0.4505 0.127 Uiso 0.731(9) 1 calc PR A 1
C17 C 0.9804(3) 0.4549(4) 0.3905(4) 0.103(4) Uani 0.731(9) 1 d PDU A 1
H17A H 1.0022 0.4466 0.4025 0.154 Uiso 0.731(9) 1 calc PR A 1
H17B H 0.9768 0.4803 0.3956 0.154 Uiso 0.731(9) 1 calc PR A 1
H17C H 0.9828 0.4514 0.3647 0.154 Uiso 0.731(9) 1 calc PR A 1
C18 C 0.8201(2) 0.4029(2) 0.37604(19) 0.0540(18) Uani 0.731(9) 1 d PDU A 1
H18 H 0.8302 0.3789 0.3703 0.065 Uiso 0.731(9) 1 calc PR A 1
C19 C 0.7874(3) 0.4080(4) 0.3513(3) 0.082(3) Uani 0.731(9) 1 d PDU A 1
H19A H 0.7698 0.3891 0.3560 0.123 Uiso 0.731(9) 1 calc PR A 1
H19B H 0.7950 0.4068 0.3263 0.123 Uiso 0.731(9) 1 calc PR A 1
H19C H 0.7764 0.4314 0.3560 0.123 Uiso 0.731(9) 1 calc PR A 1
C20 C 0.8058(3) 0.4006(3) 0.4145(2) 0.060(2) Uani 0.731(9) 1 d PDU A 1
H20A H 0.8259 0.3974 0.4310 0.090 Uiso 0.731(9) 1 calc PR A 1
H20B H 0.7894 0.3803 0.4165 0.090 Uiso 0.731(9) 1 calc PR A 1
H20C H 0.7930 0.4227 0.4204 0.090 Uiso 0.731(9) 1 calc PR A 1
C9A C 0.8907(3) 0.4245(4) 0.3884(5) 0.037(3) Uani 0.269(9) 1 d PDU A 2
C10A C 0.9225(4) 0.4426(4) 0.3937(6) 0.056(4) Uani 0.269(9) 1 d PDU A 2
C11A C 0.9234(4) 0.4786(4) 0.3844(6) 0.055(4) Uani 0.269(9) 1 d PDU A 2
H11A H 0.9439 0.4928 0.3893 0.066 Uiso 0.269(9) 1 calc PR A 2
C12A C 0.8938(4) 0.4932(4) 0.3678(5) 0.054(4) Uani 0.269(9) 1 d PDU A 2
H12A H 0.8954 0.5172 0.3596 0.065 Uiso 0.269(9) 1 calc PR A 2
C13A C 0.8621(4) 0.4752(3) 0.3625(4) 0.043(3) Uani 0.269(9) 1 d PDU A 2
H13A H 0.8424 0.4862 0.3507 0.052 Uiso 0.269(9) 1 calc PR A 2
C14A C 0.8601(3) 0.4400(4) 0.3752(6) 0.057(4) Uani 0.269(9) 1 d PDU A 2
C15A C 0.9543(4) 0.4257(6) 0.4115(6) 0.074(6) Uani 0.269(9) 1 d PDU A 2
H15A H 0.9494 0.4000 0.4167 0.088 Uiso 0.269(9) 1 calc PR A 2
C16A C 0.9614(9) 0.4461(11) 0.4467(6) 0.095(8) Uani 0.269(9) 1 d PDU A 2
H16D H 0.9817 0.4353 0.4592 0.142 Uiso 0.269(9) 1 calc PR A 2
H16E H 0.9401 0.4449 0.4619 0.142 Uiso 0.269(9) 1 calc PR A 2
H16F H 0.9668 0.4712 0.4413 0.142 Uiso 0.269(9) 1 calc PR A 2
C17A C 0.9883(5) 0.4292(9) 0.3878(7) 0.087(6) Uani 0.269(9) 1 d PDU A 2
H17D H 1.0087 0.4185 0.4002 0.131 Uiso 0.269(9) 1 calc PR A 2
H17E H 0.9931 0.4545 0.3831 0.131 Uiso 0.269(9) 1 calc PR A 2
H17F H 0.9843 0.4167 0.3651 0.131 Uiso 0.269(9) 1 calc PR A 2
C18A C 0.8258(4) 0.4160(5) 0.3731(3) 0.056(4) Uani 0.269(9) 1 d PDU A 2
H18A H 0.8344 0.3920 0.3651 0.067 Uiso 0.269(9) 1 calc PR A 2
C19A C 0.7963(4) 0.4265(6) 0.3462(4) 0.048(4) Uani 0.269(9) 1 d PDU A 2
H19D H 0.7765 0.4095 0.3479 0.072 Uiso 0.269(9) 1 calc PR A 2
H19E H 0.8061 0.4261 0.3219 0.072 Uiso 0.269(9) 1 calc PR A 2
H19F H 0.7876 0.4506 0.3518 0.072 Uiso 0.269(9) 1 calc PR A 2
C20A C 0.80738(16) 0.40956(11) 0.40923(12) 0.048(6) Uani 0.269(9) 1 d PDU A 2
H20D H 0.7861 0.3947 0.4057 0.071 Uiso 0.269(9) 1 calc PR A 2
H20E H 0.8003 0.4325 0.4197 0.071 Uiso 0.269(9) 1 calc PR A 2
H20F H 0.8240 0.3973 0.4254 0.071 Uiso 0.269(9) 1 calc PR A 2
C21 C 0.88853(16) 0.30082(11) 0.45979(12) 0.040(2) Uani 0.592(9) 1 d PRDU B 1
C22 C 0.86014(16) 0.27688(11) 0.46150(12) 0.0362(17) Uani 0.592(9) 1 d PRDU B 1
C23 C 0.86268(16) 0.24652(11) 0.48280(12) 0.057(2) Uani 0.592(9) 1 d PRDU B 1
H23 H 0.8433 0.2302 0.4840 0.069 Uiso 0.592(9) 1 calc PR B 1
C24 C 0.89362(16) 0.24010(11) 0.50238(12) 0.066(3) Uani 0.592(9) 1 d PRDU B 1
H24 H 0.8954 0.2193 0.5169 0.079 Uiso 0.592(9) 1 calc PR B 1
C25 C 0.92201(16) 0.26403(11) 0.50067(12) 0.065(3) Uani 0.592(9) 1 d PRDU B 1
H25 H 0.9432 0.2596 0.5141 0.078 Uiso 0.592(9) 1 calc PR B 1
C26 C 0.91946(16) 0.29439(11) 0.47937(12) 0.053(2) Uani 0.592(9) 1 d PRDU B 1
C27 C 0.8260(3) 0.2876(3) 0.4391(2) 0.052(2) Uani 0.592(9) 1 d PDU B 1
H27 H 0.8316 0.3106 0.4267 0.063 Uiso 0.592(9) 1 calc PR B 1
C28 C 0.8178(4) 0.2603(4) 0.4104(3) 0.088(4) Uani 0.592(9) 1 d PDU B 1
H28A H 0.8392 0.2564 0.3958 0.132 Uiso 0.592(9) 1 calc PR B 1
H28B H 0.7984 0.2693 0.3953 0.132 Uiso 0.592(9) 1 calc PR B 1
H28C H 0.8105 0.2378 0.4216 0.132 Uiso 0.592(9) 1 calc PR B 1
C29 C 0.7939(4) 0.2941(4) 0.4621(4) 0.067(3) Uani 0.592(9) 1 d PDU B 1
H29A H 0.7997 0.3121 0.4803 0.100 Uiso 0.592(9) 1 calc PR B 1
H29B H 0.7869 0.2718 0.4738 0.100 Uiso 0.592(9) 1 calc PR B 1
H29C H 0.7742 0.3028 0.4472 0.100 Uiso 0.592(9) 1 calc PR B 1
C30 C 0.9536(2) 0.3160(3) 0.4767(2) 0.057(2) Uani 0.592(9) 1 d PDU B 1
H30 H 0.9553 0.3247 0.4515 0.068 Uiso 0.592(9) 1 calc PR B 1
C31 C 0.9506(3) 0.3490(3) 0.5006(4) 0.071(3) Uani 0.592(9) 1 d PDU B 1
H31A H 0.9281 0.3615 0.4956 0.107 Uiso 0.592(9) 1 calc PR B 1
H31B H 0.9707 0.3651 0.4958 0.107 Uiso 0.592(9) 1 calc PR B 1
H31C H 0.9511 0.3417 0.5258 0.107 Uiso 0.592(9) 1 calc PR B 1
C32 C 0.9876(3) 0.2957(4) 0.4844(5) 0.092(4) Uani 0.592(9) 1 d PDU B 1
H32A H 1.0081 0.3119 0.4820 0.138 Uiso 0.592(9) 1 calc PR B 1
H32B H 0.9900 0.2760 0.4673 0.138 Uiso 0.592(9) 1 calc PR B 1
H32C H 0.9868 0.2862 0.5088 0.138 Uiso 0.592(9) 1 calc PR B 1
C21A C 0.8941(3) 0.3000(3) 0.4624(3) 0.031(2) Uani 0.408(9) 1 d PDU B 2
C22A C 0.8714(3) 0.2713(3) 0.4640(4) 0.054(3) Uani 0.408(9) 1 d PDU B 2
C23A C 0.8817(3) 0.2434(3) 0.4866(4) 0.045(2) Uani 0.408(9) 1 d PDU B 2
H23A H 0.8657 0.2243 0.4914 0.054 Uiso 0.408(9) 1 calc PR B 2
C24A C 0.9152(3) 0.2436(3) 0.5017(4) 0.058(3) Uani 0.408(9) 1 d PDU B 2
H24A H 0.9226 0.2232 0.5150 0.070 Uiso 0.408(9) 1 calc PR B 2
C25A C 0.9386(3) 0.2722(3) 0.4986(4) 0.059(3) Uani 0.408(9) 1 d PDU B 2
H25A H 0.9615 0.2718 0.5097 0.071 Uiso 0.408(9) 1 calc PR B 2
C26A C 0.9275(3) 0.3011(3) 0.4789(3) 0.052(3) Uani 0.408(9) 1 d PDU B 2
C27A C 0.8340(3) 0.2746(4) 0.4448(4) 0.050(3) Uani 0.408(9) 1 d PDU B 2
H27A H 0.8378 0.2894 0.4228 0.060 Uiso 0.408(9) 1 calc PR B 2
C28A C 0.8188(4) 0.2395(4) 0.4328(5) 0.072(4) Uani 0.408(9) 1 d PDU B 2
H28D H 0.8364 0.2269 0.4181 0.108 Uiso 0.408(9) 1 calc PR B 2
H28E H 0.7971 0.2437 0.4187 0.108 Uiso 0.408(9) 1 calc PR B 2
H28F H 0.8128 0.2249 0.4537 0.108 Uiso 0.408(9) 1 calc PR B 2
C29A C 0.8073(5) 0.2942(6) 0.4675(5) 0.064(5) Uani 0.408(9) 1 d PDU B 2
H29D H 0.8175 0.3172 0.4751 0.097 Uiso 0.408(9) 1 calc PR B 2
H29E H 0.8016 0.2798 0.4886 0.097 Uiso 0.408(9) 1 calc PR B 2
H29F H 0.7855 0.2985 0.4536 0.097 Uiso 0.408(9) 1 calc PR B 2
C30A C 0.9511(3) 0.3338(4) 0.4744(3) 0.050(3) Uani 0.408(9) 1 d PDU B 2
H30A H 0.9361 0.3531 0.4635 0.060 Uiso 0.408(9) 1 calc PR B 2
C31A C 0.9635(5) 0.3473(5) 0.5107(4) 0.069(4) Uani 0.408(9) 1 d PDU B 2
H31D H 0.9426 0.3519 0.5259 0.103 Uiso 0.408(9) 1 calc PR B 2
H31E H 0.9771 0.3695 0.5077 0.103 Uiso 0.408(9) 1 calc PR B 2
H31F H 0.9786 0.3292 0.5221 0.103 Uiso 0.408(9) 1 calc PR B 2
C32A C 0.9814(4) 0.3262(4) 0.4486(4) 0.076(4) Uani 0.408(9) 1 d PDU B 2
H32D H 0.9715 0.3175 0.4259 0.115 Uiso 0.408(9) 1 calc PR B 2
H32E H 0.9971 0.3079 0.4588 0.115 Uiso 0.408(9) 1 calc PR B 2
H32F H 0.9950 0.3482 0.4444 0.115 Uiso 0.408(9) 1 calc PR B 2
C33 C 0.9969(3) 0.2216(3) 0.2391(4) 0.061(3) Uani 0.50 1 d P . .
H33 H 0.9837 0.2012 0.2317 0.074 Uiso 0.50 1 calc PR . .
C34 C 1.0342(4) 0.2200(4) 0.2379(6) 0.086(4) Uani 0.50 1 d P . .
C35 C 1.0543(5) 0.1865(5) 0.2262(7) 0.111(6) Uani 0.50 1 d PU . .
H35A H 1.0399 0.1732 0.2088 0.166 Uiso 0.50 1 calc PR . .
H35B H 1.0589 0.1713 0.2471 0.166 Uiso 0.50 1 calc PR . .
H35C H 1.0771 0.1933 0.2152 0.166 Uiso 0.50 1 calc PR . .
C36 C 1.0535(4) 0.2500 0.2500 0.079(4) Uani 1 4 d S . .
H36 H 1.0789 0.2500 0.2500 0.095 Uiso 1 4 calc SR . .
N1 N 0.91759(8) 0.27827(8) 0.29302(7) 0.0316(7) Uani 1 1 d . . .
N2 N 0.91434(9) 0.33814(8) 0.26858(8) 0.0346(7) Uani 1 1 d . . .
N3 N 0.9790(2) 0.2500 0.2500 0.0446(16) Uani 1 4 d S . .
O1 O 0.88830(9) 0.38877(7) 0.40460(7) 0.0405(7) Uani 1 1 d . . .
O2 O 0.88775(10) 0.33091(7) 0.44014(7) 0.0461(8) Uani 1 1 d . . .
Co1 Co 0.92015(3) 0.2500 0.2500 0.0328(4) Uani 1 4 d S . .
N4 N 1.0675(4) 0.3981(5) 0.3258(5) 0.113(5) Uani 0.50 1 d PD . .
C37 C 1.0436(4) 0.4105(5) 0.3002(6) 0.110(6) Uani 0.50 1 d PD . .
H37 H 1.0519 0.4249 0.2810 0.132 Uiso 0.50 1 calc PR . .
C38 C 1.0075(3) 0.4018(3) 0.3026(3) 0.076(3) Uani 0.50 1 d PD . .
C39 C 0.9954(3) 0.3807(4) 0.3307(4) 0.090(5) Uani 0.50 1 d PD . .
H39 H 0.9707 0.3747 0.3324 0.108 Uiso 0.50 1 calc PR . .
C40 C 1.0192(3) 0.3683(5) 0.3563(5) 0.100(5) Uani 0.50 1 d PD . .
C41 C 1.0553(4) 0.3770(5) 0.3539(5) 0.103(5) Uani 0.50 1 d PD . .
H41 H 1.0716 0.3686 0.3714 0.124 Uiso 0.50 1 calc PR . .
C42 C 0.9821(7) 0.4147(7) 0.2782(7) 0.129(9) Uani 0.50 1 d P . .
H42A H 0.9942 0.4284 0.2594 0.193 Uiso 0.50 1 calc PR . .
H42B H 0.9650 0.4302 0.2907 0.193 Uiso 0.50 1 calc PR . .
H42C H 0.9693 0.3945 0.2674 0.193 Uiso 0.50 1 calc PR . .
C43 C 1.0098(8) 0.3467(9) 0.3893(8) 0.148(9) Uani 0.50 1 d PU . .
H43A H 1.0318 0.3391 0.4014 0.222 Uiso 0.50 1 calc PR . .
H43B H 0.9960 0.3256 0.3823 0.222 Uiso 0.50 1 calc PR . .
H43C H 0.9956 0.3615 0.4057 0.222 Uiso 0.50 1 calc PR . .
C44 C 0.8340(6) 0.2580(7) 0.2226(7) 0.088(5) Uani 0.25 1 d PDU . 1
H44 H 0.8454 0.2643 0.2008 0.105 Uiso 0.25 1 calc PR . 1
C45 C 0.7966(5) 0.2588(7) 0.2201(6) 0.095(6) Uani 0.25 1 d PDU . 1
C46 C 0.7760(8) 0.2500 0.2500 0.088(7) Uani 0.50 4 d SPDU . 1
H46 H 0.7506 0.2500 0.2500 0.105 Uiso 1 8 calc SR . 1
C47 C 0.7764(11) 0.2701(11) 0.1873(8) 0.111(10) Uani 0.25 1 d PDU . 1
H47A H 0.7933 0.2771 0.1686 0.166 Uiso 0.25 1 calc PR . 1
H47B H 0.7609 0.2905 0.1931 0.166 Uiso 0.25 1 calc PR . 1
H47C H 0.7617 0.2501 0.1788 0.166 Uiso 0.25 1 calc PR . 1
N5 N 0.8585(8) 0.2500 0.2500 0.085(6) Uani 0.50 4 d SPDU . 1
O3 O 0.8460(9) 0.2500 0.2500 0.099(6) Uani 0.50 4 d SPU C 2

loop_
_atom_site_aniso_label
_atom_site_aniso_U_11
_atom_site_aniso_U_22
_atom_site_aniso_U_33
_atom_site_aniso_U_23
_atom_site_aniso_U_13
_atom_site_aniso_U_12
C1 0.0425(17) 0.0301(16) 0.0253(15) -0.0022(12) -0.0014(12) 0.0020(12)
C2 0.0459(18) 0.0274(15) 0.0276(15) -0.0009(12) 0.0003(13) -0.0001(13)
C3 0.0447(18) 0.0280(15) 0.0297(16) -0.0023(12) 0.0024(13) 0.0037(13)
C4 0.0470(18) 0.0261(16) 0.0208(14) -0.0015(12) 0.0028(12) 0.0013(12)
C5 0.052(2) 0.0283(15) 0.0258(15) 0.0004(12) 0.0016(13) 0.0049(13)
C6 0.0480(19) 0.0252(15) 0.0302(16) -0.0034(12) 0.0041(13) 0.0038(13)
C7 0.056(2) 0.0300(16) 0.0250(15) 0.0001(12) 0.0069(14) 0.0029(14)
C8 0.062(2) 0.0261(15) 0.0265(15) -0.0002(12) 0.0026(14) 0.0066(14)
C9 0.067(4) 0.024(3) 0.038(3) -0.003(2) 0.022(3) 0.002(3)
C10 0.076(4) 0.037(3) 0.056(4) -0.012(3) 0.028(3) -0.005(3)
C11 0.091(6) 0.034(3) 0.070(4) -0.008(3) 0.032(4) -0.009(3)
C12 0.107(7) 0.029(3) 0.073(4) 0.004(3) 0.037(5) 0.002(4)
C13 0.097(5) 0.039(3) 0.044(3) 0.004(3) 0.018(3) 0.028(3)
C14 0.077(4) 0.028(3) 0.034(2) 0.002(2) 0.013(3) 0.019(3)
C15 0.079(5) 0.063(4) 0.078(5) -0.016(4) 0.016(4) -0.020(4)
C16 0.088(6) 0.087(6) 0.078(5) -0.031(5) 0.009(5) -0.023(5)
C17 0.106(7) 0.093(7) 0.109(7) -0.018(6) 0.033(6) -0.037(6)
C18 0.063(4) 0.049(4) 0.050(3) -0.006(3) 0.001(3) 0.018(3)
C19 0.083(6) 0.090(7) 0.073(5) 0.004(5) 0.014(4) 0.010(5)
C20 0.072(5) 0.052(4) 0.055(4) 0.003(4) 0.010(3) 0.013(3)
C9A 0.063(6) 0.006(4) 0.042(6) -0.003(5) 0.017(5) -0.004(5)
C10A 0.066(7) 0.038(6) 0.064(6) -0.004(5) 0.014(6) -0.008(5)
C11A 0.052(7) 0.048(6) 0.066(8) 0.001(6) -0.010(6) -0.023(6)
C12A 0.052(7) 0.052(7) 0.058(7) 0.004(6) 0.002(6) -0.024(6)
C13A 0.046(6) 0.034(6) 0.050(5) -0.026(5) -0.011(5) -0.013(4)
C14A 0.075(7) 0.040(6) 0.056(6) 0.000(6) 0.008(6) 0.007(6)
C15A 0.069(9) 0.068(9) 0.083(10) -0.007(8) 0.005(8) -0.008(8)
C16A 0.086(14) 0.106(15) 0.091(13) -0.018(12) -0.014(12) 0.000(12)
C17A 0.056(9) 0.096(12) 0.110(13) 0.013(11) 0.029(9) 0.026(9)
C18A 0.077(8) 0.044(8) 0.047(7) 0.006(6) 0.002(7) 0.015(7)
C19A 0.043(7) 0.059(9) 0.042(7) 0.007(7) 0.002(6) 0.014(7)
C20A 0.045(8) 0.043(10) 0.055(10) 0.014(7) 0.005(7) 0.007(7)
C21 0.058(4) 0.040(4) 0.023(4) -0.005(3) -0.002(3) 0.004(4)
C22 0.058(4) 0.031(3) 0.019(2) -0.002(2) 0.002(3) -0.005(3)
C23 0.097(6) 0.040(3) 0.035(3) 0.001(3) 0.000(4) -0.022(4)
C24 0.103(7) 0.051(4) 0.044(4) 0.011(3) -0.020(5) 0.010(5)
C25 0.079(6) 0.072(6) 0.044(4) 0.004(4) -0.016(4) 0.029(5)
C26 0.062(5) 0.062(4) 0.036(4) -0.009(3) 0.000(4) 0.009(4)
C27 0.064(5) 0.060(5) 0.033(4) -0.001(3) -0.013(3) -0.007(4)
C28 0.091(7) 0.099(8) 0.073(6) -0.035(6) -0.008(6) -0.005(6)
C29 0.071(7) 0.063(6) 0.066(6) -0.013(5) 0.001(6) -0.002(6)
C30 0.066(5) 0.058(5) 0.047(4) -0.009(4) -0.001(3) 0.015(4)
C31 0.052(6) 0.082(6) 0.080(7) -0.017(6) 0.005(5) 0.008(5)
C32 0.071(6) 0.089(8) 0.117(9) -0.003(7) 0.006(6) 0.011(6)
C21A 0.051(5) 0.029(5) 0.015(4) 0.007(4) 0.006(4) 0.012(4)
C22A 0.058(6) 0.059(5) 0.044(5) 0.000(4) 0.000(4) -0.004(5)
C23A 0.032(4) 0.041(4) 0.063(6) -0.005(4) -0.002(5) 0.001(4)
C24A 0.056(6) 0.072(6) 0.045(5) 0.012(5) 0.001(5) 0.010(6)
C25A 0.055(6) 0.074(6) 0.048(5) 0.006(5) 0.004(5) 0.007(5)
C26A 0.049(5) 0.069(6) 0.037(5) -0.002(4) -0.004(4) 0.013(5)
C27A 0.060(6) 0.052(6) 0.040(5) -0.002(5) 0.004(5) 0.000(5)
C28A 0.083(8) 0.058(7) 0.075(8) -0.030(6) -0.011(7) -0.012(6)
C29A 0.064(9) 0.068(8) 0.061(8) -0.019(6) -0.001(7) -0.005(8)
C30A 0.052(5) 0.049(6) 0.049(5) -0.012(5) -0.001(4) 0.002(5)
C31A 0.060(9) 0.092(9) 0.055(7) -0.014(6) -0.018(6) 0.008(7)
C32A 0.084(8) 0.076(8) 0.069(7) -0.018(6) 0.036(7) -0.004(7)
C33 0.053(5) 0.048(5) 0.083(7) -0.018(5) 0.005(5) 0.003(4)
C34 0.066(7) 0.067(7) 0.125(12) -0.033(8) 0.000(8) -0.006(6)
C35 0.084(9) 0.096(10) 0.151(14) -0.040(10) -0.002(9) 0.004(8)
C36 0.053(6) 0.092(6) 0.092(6) 0.000 0.000 0.000
N1 0.0438(15) 0.0283(14) 0.0227(13) 0.0015(10) -0.0015(10) 0.0009(11)
N2 0.0492(17) 0.0264(13) 0.0283(14) -0.0016(10) -0.0026(11) 0.0031(11)
N3 0.057(4) 0.038(2) 0.038(2) 0.000 0.000 0.000
O1 0.0642(17) 0.0268(12) 0.0307(12) -0.0047(9) 0.0065(11) 0.0074(11)
O2 0.085(2) 0.0288(12) 0.0246(12) -0.0015(9) 0.0067(12) 0.0065(12)
Co1 0.0556(7) 0.0214(4) 0.0214(4) 0.000 0.000 0.000
N4 0.068(7) 0.105(10) 0.165(17) -0.001(11) 0.002(9) -0.019(7)
C37 0.101(12) 0.077(9) 0.154(18) 0.008(10) 0.017(12) -0.022(9)
C38 0.081(8) 0.066(7) 0.081(8) -0.008(6) 0.006(6) -0.005(6)
C39 0.059(6) 0.060(7) 0.149(15) 0.023(8) 0.008(8) -0.002(5)
C40 0.085(10) 0.095(11) 0.119(14) 0.031(10) 0.013(9) 0.019(8)
C41 0.073(9) 0.114(13) 0.124(14) 0.018(11) -0.016(9) 0.002(9)
C42 0.140(18) 0.120(15) 0.126(16) 0.035(13) -0.069(15) -0.031(13)
C43 0.135(15) 0.160(16) 0.149(16) 0.049(13) -0.003(13) 0.027(13)
C44 0.074(10) 0.101(10) 0.088(9) -0.006(9) -0.002(8) 0.002(9)
C45 0.082(10) 0.113(11) 0.091(11) -0.007(10) 0.000(9) 0.008(10)
C46 0.061(10) 0.101(9) 0.101(9) 0.000 0.000 0.000
C47 0.104(16) 0.129(17) 0.100(15) -0.017(14) 0.000(13) 0.014(14)
N5 0.083(12) 0.086(7) 0.086(7) 0.000 0.000 0.000
O3 0.106(13) 0.096(7) 0.096(7) 0.000 0.000 0.000

loop_
_atom_type_symbol
_atom_type_description
_atom_type_scat_dispersion_real
_atom_type_scat_dispersion_imag
_atom_type_scat_source
C C 0.0033 0.0016 'International Tables Vol C Tables 4.2.6.8 and 6.1.1.4'
H H 0.0000 0.0000 'International Tables Vol C Tables 4.2.6.8 and 6.1.1.4'
N N 0.0061 0.0033 'International Tables Vol C Tables 4.2.6.8 and 6.1.1.4'
O O 0.0106 0.0060 'International Tables Vol C Tables 4.2.6.8 and 6.1.1.4'
Co Co 0.3494 0.9721 'International Tables Vol C Tables 4.2.6.8 and 6.1.1.4'

loop_
_geom_angle_atom_site_label_1
_geom_angle_atom_site_label_2
_geom_angle_atom_site_label_3
_geom_angle
_geom_angle_site_symmetry_1
_geom_angle_site_symmetry_3
N2 C1 N1 127.9(3) . .
N2 C1 C2 121.7(3) . .
N1 C1 C2 110.4(3) . .
C3 C2 C5 121.3(3) . .
C3 C2 C1 105.7(3) . .
C5 C2 C1 132.7(3) . .
C8 C3 C2 122.8(3) . .
C8 C3 C4 129.4(3) . .
C2 C3 C4 107.3(3) . .
N2 C4 N1 128.8(3) 23 .
N2 C4 C3 121.7(3) 23 .
N1 C4 C3 109.4(3) . .
C6 C5 C2 116.7(3) . .
C6 C5 H5 121.7 . .
C2 C5 H5 121.7 . .
O1 C6 C5 124.8(3) . .
O1 C6 C7 113.2(3) . .
C5 C6 C7 121.9(3) . .
O2 C7 C8 124.6(3) . .
O2 C7 C6 115.0(3) . .
C8 C7 C6 120.3(3) . .
C3 C8 C7 117.0(3) . .
C3 C8 H8 121.5 . .
C7 C8 H8 121.5 . .
O1 C9 C10 118.0(2) . .
O1 C9 C14 121.8(2) . .
C10 C9 C14 120.0 . .
C11 C10 C9 120.0 . .
C11 C10 C15 119.7(4) . .
C9 C10 C15 120.2(4) . .
C10 C11 C12 120.0 . .
C10 C11 H11 120.0 . .
C12 C11 H11 120.0 . .
C13 C12 C11 120.0 . .
C13 C12 H12 120.0 . .
C11 C12 H12 120.0 . .
C12 C13 C14 120.0 . .
C12 C13 H13 120.0 . .
C14 C13 H13 120.0 . .
C9 C14 C13 120.0 . .
C9 C14 C18 116.6(3) . .
C13 C14 C18 123.3(3) . .
C10 C15 C16 108.6(8) . .
C10 C15 C17 113.7(10) . .
C16 C15 C17 109.8(9) . .
C10 C15 H15 108.2 . .
C16 C15 H15 108.2 . .
C17 C15 H15 108.2 . .
C15 C16 H16A 109.5 . .
C15 C16 H16B 109.5 . .
H16A C16 H16B 109.5 . .
C15 C16 H16C 109.5 . .
H16A C16 H16C 109.5 . .
H16B C16 H16C 109.5 . .
C15 C17 H17A 109.5 . .
C15 C17 H17B 109.5 . .
H17A C17 H17B 109.5 . .
C15 C17 H17C 109.5 . .
H17A C17 H17C 109.5 . .
H17B C17 H17C 109.5 . .
C20 C18 C19 107.0(7) . .
C20 C18 C14 111.8(6) . .
C19 C18 C14 118.0(8) . .
C20 C18 H18 106.5 . .
C19 C18 H18 106.5 . .
C14 C18 H18 106.5 . .
C18 C19 H19A 109.5 . .
C18 C19 H19B 109.5 . .
H19A C19 H19B 109.5 . .
C18 C19 H19C 109.5 . .
H19A C19 H19C 109.5 . .
H19B C19 H19C 109.5 . .
C18 C20 H20A 109.5 . .
C18 C20 H20B 109.5 . .
H20A C20 H20B 109.5 . .
C18 C20 H20C 109.5 . .
H20A C20 H20C 109.5 . .
H20B C20 H20C 109.5 . .
C14A C9A C10A 124.2(10) . .
C14A C9A O1 118.6(10) . .
C10A C9A O1 116.0(9) . .
C9A C10A C11A 117.4(9) . .
C9A C10A C15A 122.7(11) . .
C11A C10A C15A 119.7(10) . .
C12A C11A C10A 118.3(9) . .
C12A C11A H11A 120.9 . .
C10A C11A H11A 120.9 . .
C13A C12A C11A 124.1(10) . .
C13A C12A H12A 117.9 . .
C11A C12A H12A 117.9 . .
C12A C13A C14A 117.2(10) . .
C12A C13A H13A 121.4 . .
C14A C13A H13A 121.4 . .
C9A C14A C13A 118.2(9) . .
C9A C14A C18A 117.4(10) . .
C13A C14A C18A 124.3(9) . .
C10A C15A C16A 107.8(13) . .
C10A C15A C17A 111.0(14) . .
C16A C15A C17A 107.9(14) . .
C10A C15A H15A 110.0 . .
C16A C15A H15A 110.0 . .
C17A C15A H15A 110.0 . .
C15A C16A H16D 109.5 . .
C15A C16A H16E 109.5 . .
H16D C16A H16E 109.5 . .
C15A C16A H16F 109.5 . .
H16D C16A H16F 109.5 . .
H16E C16A H16F 109.5 . .
C15A C17A H17D 109.5 . .
C15A C17A H17E 109.5 . .
H17D C17A H17E 109.5 . .
C15A C17A H17F 109.5 . .
H17D C17A H17F 109.5 . .
H17E C17A H17F 109.5 . .
C20A C18A C19A 107.1(10) . .
C20A C18A C14A 114.3(11) . .
C19A C18A C14A 118.2(13) . .
C20A C18A H18A 105.3 . .
C19A C18A H18A 105.3 . .
C14A C18A H18A 105.3 . .
C18A C19A H19D 109.5 . .
C18A C19A H19E 109.5 . .
H19D C19A H19E 109.5 . .
C18A C19A H19F 109.5 . .
H19D C19A H19F 109.5 . .
H19E C19A H19F 109.5 . .
C18A C20A H20D 109.5 . .
C18A C20A H20E 109.5 . .
H20D C20A H20E 109.5 . .
C18A C20A H20F 109.5 . .
H20D C20A H20F 109.5 . .
H20E C20A H20F 109.5 . .
O2 C21 C22 123.2(3) . .
O2 C21 C26 116.8(3) . .
C22 C21 C26 120.0 . .
C21 C22 C23 120.0 . .
C21 C22 C27 115.5(4) . .
C23 C22 C27 124.5(4) . .
C24 C23 C22 120.0 . .
C24 C23 H23 120.0 . .
C22 C23 H23 120.0 . .
C23 C24 C25 120.0 . .
C23 C24 H24 120.0 . .
C25 C24 H24 120.0 . .
C26 C25 C24 120.0 . .
C26 C25 H25 120.0 . .
C24 C25 H25 120.0 . .
C25 C26 C21 120.0 . .
C25 C26 C30 114.5(5) . .
C21 C26 C30 125.1(4) . .
C29 C27 C28 110.8(9) . .
C29 C27 C22 112.7(8) . .
C28 C27 C22 111.8(9) . .
C29 C27 H27 107.1 . .
C28 C27 H27 107.1 . .
C22 C27 H27 107.1 . .
C27 C28 H28A 109.5 . .
C27 C28 H28B 109.5 . .
H28A C28 H28B 109.5 . .
C27 C28 H28C 109.5 . .
H28A C28 H28C 109.5 . .
H28B C28 H28C 109.5 . .
C27 C29 H29A 109.5 . .
C27 C29 H29B 109.5 . .
H29A C29 H29B 109.5 . .
C27 C29 H29C 109.5 . .
H29A C29 H29C 109.5 . .
H29B C29 H29C 109.5 . .
C32 C30 C26 115.6(10) . .
C32 C30 C31 110.9(9) . .
C26 C30 C31 109.4(7) . .
C32 C30 H30 106.8 . .
C26 C30 H30 106.8 . .
C31 C30 H30 106.8 . .
C30 C31 H31A 109.5 . .
C30 C31 H31B 109.5 . .
H31A C31 H31B 109.5 . .
C30 C31 H31C 109.5 . .
H31A C31 H31C 109.5 . .
H31B C31 H31C 109.5 . .
C30 C32 H32A 109.5 . .
C30 C32 H32B 109.5 . .
H32A C32 H32B 109.5 . .
C30 C32 H32C 109.5 . .
H32A C32 H32C 109.5 . .
H32B C32 H32C 109.5 . .
C22A C21A C26A 124.1(8) . .
C22A C21A O2 123.3(8) . .
C26A C21A O2 112.3(7) . .
C21A C22A C23A 116.0(7) . .
C21A C22A C27A 118.0(9) . .
C23A C22A C27A 125.4(8) . .
C24A C23A C22A 119.9(8) . .
C24A C23A H23A 120.1 . .
C22A C23A H23A 120.1 . .
C23A C24A C25A 122.9(9) . .
C23A C24A H24A 118.5 . .
C25A C24A H24A 118.5 . .
C26A C25A C24A 117.5(9) . .
C26A C25A H25A 121.2 . .
C24A C25A H25A 121.2 . .
C25A C26A C21A 119.0(8) . .
C25A C26A C30A 121.3(9) . .
C21A C26A C30A 119.7(8) . .
C29A C27A C28A 110.2(11) . .
C29A C27A C22A 111.8(10) . .
C28A C27A C22A 113.8(12) . .
C29A C27A H27A 106.9 . .
C28A C27A H27A 106.9 . .
C22A C27A H27A 106.9 . .
C27A C28A H28D 109.5 . .
C27A C28A H28E 109.5 . .
H28D C28A H28E 109.5 . .
C27A C28A H28F 109.5 . .
H28D C28A H28F 109.5 . .
H28E C28A H28F 109.5 . .
C27A C29A H29D 109.5 . .
C27A C29A H29E 109.5 . .
H29D C29A H29E 109.5 . .
C27A C29A H29F 109.5 . .
H29D C29A H29F 109.5 . .
H29E C29A H29F 109.5 . .
C32A C30A C26A 110.7(11) . .
C32A C30A C31A 113.9(11) . .
C26A C30A C31A 110.0(10) . .
C32A C30A H30A 107.3 . .
C26A C30A H30A 107.3 . .
C31A C30A H30A 107.3 . .
C30A C31A H31D 109.5 . .
C30A C31A H31E 109.5 . .
H31D C31A H31E 109.5 . .
C30A C31A H31F 109.5 . .
H31D C31A H31F 109.5 . .
H31E C31A H31F 109.5 . .
C30A C32A H32D 109.5 . .
C30A C32A H32E 109.5 . .
H32D C32A H32E 109.5 . .
C30A C32A H32F 109.5 . .
H32D C32A H32F 109.5 . .
H32E C32A H32F 109.5 . .
N3 C33 C34 123.5(10) . .
N3 C33 H33 118.2 . .
C34 C33 H33 118.2 . .
C33 C34 C36 117.7(11) . .
C33 C34 C35 122.5(12) . .
C36 C34 C35 119.7(13) . .
C34 C35 H35A 109.5 . .
C34 C35 H35B 109.5 . .
H35A C35 H35B 109.5 . .
C34 C35 H35C 109.5 . .
H35A C35 H35C 109.5 . .
H35B C35 H35C 109.5 . .
C34 C36 C34 118.6(15) . 2
C34 C36 H36 120.7 . .
C34 C36 H36 120.7 2 .
C1 N1 C4 107.1(3) . .
C1 N1 Co1 126.8(2) . .
C4 N1 Co1 125.8(2) . .
C1 N2 C4 120.7(3) . 24
C33 N3 C33 75.1(5) 24 .
C33 N3 C33 119.0(11) 24 23
C33 N3 C33 75.1(5) . 23
C33 N3 C33 75.1(5) 24 2
C33 N3 C33 119.0(11) . 2
C33 N3 C33 75.1(5) 23 2
C33 N3 Co1 120.5(6) 24 .
C33 N3 Co1 120.5(6) . .
C33 N3 Co1 120.5(6) 23 .
C33 N3 Co1 120.5(6) 2 .
C9 O1 C6 118.0(3) . .
C9 O1 C9A 10.8(5) . .
C6 O1 C9A 120.0(7) . .
C21 O2 C7 115.5(3) . .
C21 O2 C21A 8.7(5) . .
C7 O2 C21A 115.4(5) . .
N1 Co1 N1 89.859(10) 23 2
N1 Co1 N1 89.859(10) 23 .
N1 Co1 N1 174.3(2) 2 .
N1 Co1 N1 174.3(2) 23 24
N1 Co1 N1 89.859(10) 2 24
N1 Co1 N1 89.859(10) . 24
N1 Co1 N3 92.84(10) 23 .
N1 Co1 N3 92.84(10) 2 .
N1 Co1 N3 92.84(10) . .
N1 Co1 N3 92.84(10) 24 .
N1 Co1 N5 87.16(10) 23 .
N1 Co1 N5 87.16(10) 2 .
N1 Co1 N5 87.16(10) . .
N1 Co1 N5 87.16(10) 24 .
N3 Co1 N5 180.000(1) . .
C41 N4 C37 120.0(14) . .
C38 C37 N4 120.0(15) . .
C38 C37 H37 120.0 . .
N4 C37 H37 120.0 . .
C37 C38 C39 120.0(13) . .
C37 C38 C42 122.2(15) . .
C39 C38 C42 117.7(15) . .
C40 C39 C38 120.0(12) . .
C40 C39 H39 120.0 . .
C38 C39 H39 120.0 . .
C39 C40 C41 120.0(14) . .
C39 C40 C43 126.1(16) . .
C41 C40 C43 113.8(16) . .
N4 C41 C40 120.0(14) . .
N4 C41 H41 120.0 . .
C40 C41 H41 120.0 . .
C38 C42 H42A 109.5 . .
C38 C42 H42B 109.5 . .
H42A C42 H42B 109.5 . .
C38 C42 H42C 109.5 . .
H42A C42 H42C 109.5 . .
H42B C42 H42C 109.5 . .
C40 C43 H43A 109.5 . .
C40 C43 H43B 109.5 . .
H43A C43 H43B 109.5 . .
C40 C43 H43C 109.5 . .
H43A C43 H43C 109.5 . .
H43B C43 H43C 109.5 . .
C45 C44 N5 135(3) . .
C45 C44 H44 112.7 . .
N5 C44 H44 112.7 . .
C46 C45 C44 119(3) . .
C46 C45 C47 116(2) . .
C44 C45 C47 124(2) . .
C45 C46 C45 113(3) . 2
C45 C46 C46 123.4(14) . 3_655
C45 C46 C46 123.4(14) 2 3_655
C45 C46 H46 123.4 . .
C45 C46 H46 123.4 2 .
C46 C46 H46 0.0 3_655 .
C45 C47 H47A 109.5 . .
C45 C47 H47B 109.5 . .
H47A C47 H47B 109.5 . .
C45 C47 H47C 109.5 . .
H47A C47 H47C 109.5 . .
H47B C47 H47C 109.5 . .
C44 N5 C44 65.0(19) 24 .
C44 N5 C44 99(3) 24 23
C44 N5 C44 65.0(19) . 23
C44 N5 C44 65.0(19) 24 2
C44 N5 C44 99(3) . 2
C44 N5 C44 65.0(19) 23 2
C44 N5 Co1 130.6(17) 24 .
C44 N5 Co1 130.6(17) . .
C44 N5 Co1 130.6(17) 23 .
C44 N5 Co1 130.6(17) 2 .

loop_
_geom_bond_atom_site_label_1
_geom_bond_atom_site_label_2
_geom_bond_distance
_geom_bond_site_symmetry_2
C1 N2 1.325(5) .
C1 N1 1.370(4) .
C1 C2 1.458(4) .
C2 C3 1.381(5) .
C2 C5 1.403(5) .
C3 C8 1.374(4) .
C3 C4 1.454(4) .
C4 N2 1.325(5) 23
C4 N1 1.375(4) .
C5 C6 1.381(5) .
C5 H5 0.9500 .
C6 O1 1.380(4) .
C6 C7 1.415(5) .
C7 O2 1.370(4) .
C7 C8 1.404(4) .
C8 H8 0.9500 .
C9 O1 1.346(4) .
C9 C10 1.3900 .
C9 C14 1.3900 .
C10 C11 1.3900 .
C10 C15 1.503(13) .
C11 C12 1.3900 .
C11 H11 0.9500 .
C12 C13 1.3900 .
C12 H12 0.9500 .
C13 C14 1.3900 .
C13 H13 0.9500 .
C14 C18 1.574(10) .
C15 C16 1.539(13) .
C15 C17 1.547(12) .
C15 H15 1.0000 .
C16 H16A 0.9800 .
C16 H16B 0.9800 .
C16 H16C 0.9800 .
C17 H17A 0.9800 .
C17 H17B 0.9800 .
C17 H17C 0.9800 .
C18 C20 1.535(10) .
C18 C19 1.544(11) .
C18 H18 1.0000 .
C19 H19A 0.9800 .
C19 H19B 0.9800 .
C19 H19C 0.9800 .
C20 H20A 0.9800 .
C20 H20B 0.9800 .
C20 H20C 0.9800 .
C9A C14A 1.376(9) .
C9A C10A 1.380(9) .
C9A O1 1.470(14) .
C10A C11A 1.392(9) .
C10A C15A 1.504(15) .
C11A C12A 1.383(9) .
C11A H11A 0.9500 .
C12A C13A 1.379(9) .
C12A H12A 0.9500 .
C13A C14A 1.402(9) .
C13A H13A 0.9500 .
C14A C18A 1.566(13) .
C15A C16A 1.543(16) .
C15A C17A 1.554(14) .
C15A H15A 1.0000 .
C16A H16D 0.9800 .
C16A H16E 0.9800 .
C16A H16F 0.9800 .
C17A H17D 0.9800 .
C17A H17E 0.9800 .
C17A H17F 0.9800 .
C18A C20A 1.536(12) .
C18A C19A 1.540(13) .
C18A H18A 1.0000 .
C19A H19D 0.9800 .
C19A H19E 0.9800 .
C19A H19F 0.9800 .
C20A H20D 0.9800 .
C20A H20E 0.9800 .
C20A H20F 0.9800 .
C21 O2 1.344(5) .
C21 C22 1.3900 .
C21 C26 1.3900 .
C22 C23 1.3900 .
C22 C27 1.577(11) .
C23 C24 1.3900 .
C23 H23 0.9500 .
C24 C25 1.3900 .
C24 H24 0.9500 .
C25 C26 1.3900 .
C25 H25 0.9500 .
C26 C30 1.512(11) .
C27 C29 1.495(13) .
C27 C28 1.511(11) .
C27 H27 1.0000 .
C28 H28A 0.9800 .
C28 H28B 0.9800 .
C28 H28C 0.9800 .
C29 H29A 0.9800 .
C29 H29B 0.9800 .
C29 H29C 0.9800 .
C30 C32 1.508(13) .
C30 C31 1.530(12) .
C30 H30 1.0000 .
C31 H31A 0.9800 .
C31 H31B 0.9800 .
C31 H31C 0.9800 .
C32 H32A 0.9800 .
C32 H32B 0.9800 .
C32 H32C 0.9800 .
C21A C22A 1.371(8) .
C21A C26A 1.394(8) .
C21A O2 1.444(10) .
C22A C23A 1.397(8) .
C22A C27A 1.575(13) .
C23A C24A 1.375(8) .
C23A H23A 0.9500 .
C24A C25A 1.388(9) .
C24A H24A 0.9500 .
C25A C26A 1.372(8) .
C25A H25A 0.9500 .
C26A C30A 1.518(12) .
C27A C29A 1.500(14) .
C27A C28A 1.501(12) .
C27A H27A 1.0000 .
C28A H28D 0.9800 .
C28A H28E 0.9800 .
C28A H28F 0.9800 .
C29A H29D 0.9800 .
C29A H29E 0.9800 .
C29A H29F 0.9800 .
C30A C32A 1.512(13) .
C30A C31A 1.522(13) .
C30A H30A 1.0000 .
C31A H31D 0.9800 .
C31A H31E 0.9800 .
C31A H31F 0.9800 .
C32A H32D 0.9800 .
C32A H32E 0.9800 .
C32A H32F 0.9800 .
C33 N3 1.319(10) .
C33 C34 1.400(18) .
C33 H33 0.9500 .
C34 C36 1.409(14) .
C34 C35 1.52(2) .
C35 H35A 0.9800 .
C35 H35B 0.9800 .
C35 H35C 0.9800 .
C36 C34 1.409(14) 2
C36 H36 0.9500 .
N1 Co1 1.927(3) .
N2 C4 1.325(5) 24
N3 C33 1.319(10) 24
N3 C33 1.319(10) 23
N3 C33 1.319(10) 2
N3 Co1 2.200(9) .
Co1 N1 1.927(3) 23
Co1 N1 1.927(3) 2
Co1 N1 1.927(3) 24
Co1 N5 2.31(3) .
N4 C41 1.390(9) .
N4 C37 1.390(9) .
C37 C38 1.390(9) .
C37 H37 0.9500 .
C38 C39 1.390(9) .
C38 C42 1.40(2) .
C39 C40 1.390(9) .
C39 H39 0.9500 .
C40 C41 1.390(9) .
C40 C43 1.52(3) .
C41 H41 0.9500 .
C42 H42A 0.9800 .
C42 H42B 0.9800 .
C42 H42C 0.9800 .
C43 H43A 0.9800 .
C43 H43B 0.9800 .
C43 H43C 0.9800 .
C44 C45 1.404(10) .
C44 N5 1.405(10) .
C44 H44 0.9500 .
C45 C46 1.397(10) .
C45 C47 1.501(10) .
C46 C45 1.397(10) 2
C46 C46 1.94(6) 3_655
C46 H46 0.9500 .
C47 H47A 0.9800 .
C47 H47B 0.9800 .
C47 H47C 0.9800 .
N5 C44 1.405(10) 24
N5 C44 1.405(10) 23
N5 C44 1.405(10) 2
